data_7125257
loop_
_publ_author_name
'Ma, Qiang-Qiang'
'Liu, Ting'
'Li, Shujun'
'Zhang, Jie'
'Chen, Xuenian'
'Guan, Hairong'

_publ_section_title
;
 Highly efficient reduction of carbon dioxide with a borane catalyzed by
 bis(phosphinite) pincer ligated palladium thiolate complexes.
;
_journal_issue 99
_journal_name_full 'Chemical communications (Cambridge, England)'
_journal_page_first 14262
_journal_page_last 14265
_journal_paper_doi 10.1039/c6cc07987c
_journal_volume 52
_journal_year 2016
_chemical_formula_sum 'C36 H28 O2 P2 Pd S'
_chemical_formula_weight 692.98
_space_group_crystal_system triclinic
_space_group_IT_number 2
_space_group_name_Hall '-P 1'
_space_group_name_H-M_alt 'P -1'
_atom_sites_solution_hydrogens mixed
_audit_creation_method SHELXL-2014/7
_audit_update_record
;
2016-09-06 deposited with the CCDC.
2016-11-16 downloaded from the CCDC.
;
_cell_angle_alpha 95.9441(8)
_cell_angle_beta 103.4741(8)
_cell_angle_gamma 102.0487(8)
_cell_formula_units_Z 2
_cell_length_a 9.0944(7)
_cell_length_b 11.4218(9)
_cell_length_c 15.9032(12)
_cell_measurement_reflns_used 6372
_cell_measurement_temperature 296(2)
_cell_measurement_theta_max 27.10
_cell_measurement_theta_min 2.37
_cell_volume 1550.8(2)
_computing_structure_refinement 'SHELXL-2014/7 (Sheldrick, 2014)'
_diffrn_ambient_temperature 296(2)
_diffrn_detector_area_resol_mean '100x100 microns'
_diffrn_measured_fraction_theta_full 0.995
_diffrn_measured_fraction_theta_max 0.925
_diffrn_measurement_device_type 'CCD area detector'
_diffrn_measurement_method 'phi and omega scans'
_diffrn_radiation_type MoK\a
_diffrn_radiation_wavelength 0.71073
_diffrn_reflns_av_R_equivalents 0.0175
_diffrn_reflns_av_unetI/netI 0.0276
_diffrn_reflns_Laue_measured_fraction_full 0.995
_diffrn_reflns_Laue_measured_fraction_max 0.925
_diffrn_reflns_limit_h_max 11
_diffrn_reflns_limit_h_min -11
_diffrn_reflns_limit_k_max 14
_diffrn_reflns_limit_k_min -14
_diffrn_reflns_limit_l_max 20
_diffrn_reflns_limit_l_min -19
_diffrn_reflns_number 12421
_diffrn_reflns_point_group_measured_fraction_full 0.995
_diffrn_reflns_point_group_measured_fraction_max 0.925
_diffrn_reflns_theta_full 25.242
_diffrn_reflns_theta_max 27.496
_diffrn_reflns_theta_min 1.334
_exptl_absorpt_coefficient_mu 0.801
_exptl_crystal_colour yellow
_exptl_crystal_density_diffrn 1.484
_exptl_crystal_description block
_exptl_crystal_F_000 704.0
_refine_diff_density_max 0.725
_refine_diff_density_min -0.471
_refine_diff_density_rms 0.075
_refine_ls_extinction_method none
_refine_ls_goodness_of_fit_ref 1.055
_refine_ls_hydrogen_treatment mixed
_refine_ls_matrix_type full
_refine_ls_number_parameters 447
_refine_ls_number_reflns 6588
_refine_ls_number_restraints 0
_refine_ls_restrained_S_all 1.055
_refine_ls_R_factor_all 0.0401
_refine_ls_R_factor_gt 0.0325
_refine_ls_shift/su_max 0.001
_refine_ls_shift/su_mean 0.000
_refine_ls_structure_factor_coef Fsqd
_refine_ls_weighting_details 'w=1/[\s^2^(Fo^2^)+(0.0437P)^2^+0.9896P] where P=(Fo^2^+2Fc^2^)/3'
_refine_ls_weighting_scheme calc
_refine_ls_wR_factor_gt 0.0805
_refine_ls_wR_factor_ref 0.0879
_reflns_Friedel_coverage 0.000
_reflns_number_gt 5718
_reflns_number_total 7119
_reflns_threshold_expression 'I > 2\s(I)'
_cod_data_source_file c6cc07987c3.cif
_cod_data_source_block 2_0m
_cod_database_code 7125257
_shelx_shelxl_version_number 2014/7
_shelx_space_group_comment
;
The symmetry employed for this shelxl refinement is uniquely defined
by the following loop, which should always be used as a source of
symmetry information in preference to the above space-group names.
They are only intended as comments.
;

loop_
_space_group_symop_operation_xyz
'x, y, z'
'-x, -y, -z'

loop_
_atom_site_label
_atom_site_type_symbol
_atom_site_fract_x
_atom_site_fract_y
_atom_site_fract_z
_atom_site_U_iso_or_equiv
_atom_site_adp_type
_atom_site_occupancy
_atom_site_site_symmetry_order
_atom_site_calc_flag
_atom_site_refinement_flags_posn
_atom_site_refinement_flags_adp
C1 C 0.3370(3) 0.2749(2) 0.12850(17) 0.0336(5) Uani 1 1 d . .
C2 C 0.2017(3) 0.1873(2) 0.08497(18) 0.0374(6) Uani 1 1 d . .
C3 C 0.1057(4) 0.1989(3) 0.0062(2) 0.0477(7) Uani 1 1 d . .
C4 C 0.2789(3) 0.3930(3) 0.01201(18) 0.0414(6) Uani 1 1 d . .
C5 C 0.1458(4) 0.3027(3) -0.0294(2) 0.0481(7) Uani 1 1 d . .
C6 C 0.3716(3) 0.3766(2) 0.09011(16) 0.0337(5) Uani 1 1 d . .
C7 C 0.1901(4) 0.0046(2) 0.2761(2) 0.0450(7) Uani 1 1 d . .
C8 C 0.0291(5) -0.0259(4) 0.2523(4) 0.0712(11) Uani 1 1 d . .
C9 C -0.0501(6) -0.0696(5) 0.3106(5) 0.0982(18) Uani 1 1 d . .
C10 C 0.0281(7) -0.0844(4) 0.3920(4) 0.0962(18) Uani 1 1 d . .
C11 C 0.1872(7) -0.0570(5) 0.4155(3) 0.0903(15) Uani 1 1 d . .
C12 C 0.2681(5) -0.0116(4) 0.3576(3) 0.0656(10) Uani 1 1 d . .
C13 C 0.3705(3) -0.0521(3) 0.15736(18) 0.0417(6) Uani 1 1 d . .
C14 C 0.2843(4) -0.1709(3) 0.1412(2) 0.0529(8) Uani 1 1 d . .
H14 H 0.1951 -0.1902 0.1610 0.063 Uiso 1 1 calc R U
C15 C 0.3291(6) -0.2613(4) 0.0959(3) 0.0747(11) Uani 1 1 d . .
H15 H 0.2693 -0.3407 0.0844 0.090 Uiso 1 1 calc R U
C16 C 0.4607(6) -0.2335(4) 0.0685(3) 0.0843(13) Uani 1 1 d . .
H25 H 0.4909 -0.2946 0.0384 0.101 Uiso 1 1 calc R U
C17 C 0.5493(6) -0.1179(5) 0.0842(3) 0.0923(15) Uani 1 1 d . .
H17 H 0.6393 -0.1006 0.0649 0.111 Uiso 1 1 calc R U
C18 C 0.5048(5) -0.0240(4) 0.1296(3) 0.0717(11) Uani 1 1 d . .
H27 H 0.5648 0.0553 0.1406 0.086 Uiso 1 1 calc R U
C19 C 0.5058(4) 0.7441(4) 0.4080(2) 0.0577(8) Uani 1 1 d . .
C20 C 0.4787(4) 0.6280(4) 0.4242(2) 0.0599(9) Uani 1 1 d . .
C21 C 0.5099(4) 0.5369(3) 0.37114(19) 0.0476(7) Uani 1 1 d . .
H21 H 0.4913 0.4578 0.3828 0.057 Uiso 1 1 calc R U
C22 C 0.5689(3) 0.5643(2) 0.30065(17) 0.0370(6) Uani 1 1 d . .
C23 C 0.5940(4) 0.6830(3) 0.2843(2) 0.0516(8) Uani 1 1 d . .
C24 C 0.5625(4) 0.7723(3) 0.3380(3) 0.0619(9) Uani 1 1 d . .
C25 C 0.9958(5) 0.4489(5) 0.1535(3) 0.0766(12) Uani 1 1 d . .
C26 C 1.1057(4) 0.5354(4) 0.2152(3) 0.0729(11) Uani 1 1 d . .
C27 C 1.0642(4) 0.5984(4) 0.2791(3) 0.0685(10) Uani 1 1 d . .
C28 C 0.9110(4) 0.5746(3) 0.2837(2) 0.0525(8) Uani 1 1 d . .
C29 C 0.8415(4) 0.4229(4) 0.1569(2) 0.0601(9) Uani 1 1 d . .
C30 C 0.7981(3) 0.4861(3) 0.22294(18) 0.0391(6) Uani 1 1 d . .
C60 C 0.8231(4) 0.2629(3) 0.3841(2) 0.0615(10) Uani 1 1 d . .
C61 C 0.8884(5) 0.2415(4) 0.3158(3) 0.0833(13) Uani 1 1 d . .
H61 H 0.8236 0.2047 0.2610 0.100 Uiso 1 1 calc R U
C62 C 1.0482(6) 0.2735(5) 0.3266(5) 0.113(2) Uani 1 1 d . .
H62 H 1.0904 0.2596 0.2796 0.135 Uiso 1 1 calc R U
C63 C 1.1411(6) 0.3251(8) 0.4067(6) 0.170(4) Uani 1 1 d . .
H63 H 1.2488 0.3406 0.4167 0.204 Uiso 1 1 calc R U
C64 C 1.0788(8) 0.3538(12) 0.4712(4) 0.288(8) Uani 1 1 d . .
H64 H 1.1437 0.3957 0.5247 0.346 Uiso 1 1 calc R U
C65 C 0.9181(7) 0.3227(9) 0.4608(3) 0.205(5) Uani 1 1 d . .
H65 H 0.8771 0.3434 0.5071 0.246 Uiso 1 1 calc R U
H100 H 0.440(4) 0.611(3) 0.470(2) 0.065(11) Uiso 1 1 d . .
H101 H 0.573(4) 0.843(3) 0.329(2) 0.065(11) Uiso 1 1 d . .
H102 H 0.483(4) 0.804(3) 0.445(2) 0.069(11) Uiso 1 1 d . .
H103 H 0.626(4) 0.696(3) 0.236(2) 0.065(11) Uiso 1 1 d . .
H104 H 1.213(5) 0.554(4) 0.211(3) 0.085(13) Uiso 1 1 d . .
H105 H 1.141(5) 0.661(4) 0.325(3) 0.100(15) Uiso 1 1 d . .
H106 H 0.886(4) 0.618(3) 0.332(2) 0.056(9) Uiso 1 1 d . .
H107 H -0.154(6) -0.087(4) 0.297(3) 0.092(15) Uiso 1 1 d . .
H108 H 0.236(5) -0.059(4) 0.467(3) 0.087(15) Uiso 1 1 d . .
H109 H 0.021(4) 0.143(3) -0.019(2) 0.052(9) Uiso 1 1 d . .
H110 H 0.082(4) 0.311(3) -0.086(2) 0.045(8) Uiso 1 1 d . .
H111 H 0.301(4) 0.460(3) -0.012(2) 0.058(10) Uiso 1 1 d . .
H112 H 0.362(5) 0.011(4) 0.374(3) 0.070(13) Uiso 1 1 d . .
H113 H -0.025(5) -0.113(4) 0.431(3) 0.097(14) Uiso 1 1 d . .
H114 H 1.017(5) 0.413(4) 0.113(3) 0.080(14) Uiso 1 1 d . .
H115 H 0.772(4) 0.362(3) 0.122(2) 0.064(11) Uiso 1 1 d . .
H116 H -0.013(5) -0.012(4) 0.209(3) 0.064(14) Uiso 1 1 d . .
O1 O 0.5081(2) 0.46475(17) 0.13061(12) 0.0430(4) Uani 1 1 d . .
O2 O 0.1623(2) 0.08348(17) 0.12202(14) 0.0482(5) Uani 1 1 d . .
P1 P 0.59845(8) 0.44331(6) 0.22887(4) 0.03526(15) Uani 1 1 d . .
P2 P 0.30139(8) 0.06939(6) 0.20496(5) 0.03636(16) Uani 1 1 d . .
Pd1 Pd 0.47628(2) 0.25178(2) 0.24098(2) 0.03474(8) Uani 1 1 d . .
S1 S 0.62045(10) 0.21436(9) 0.37536(5) 0.0592(2) Uani 1 1 d . .

loop_
_atom_site_aniso_label
_atom_site_aniso_U_11
_atom_site_aniso_U_22
_atom_site_aniso_U_33
_atom_site_aniso_U_23
_atom_site_aniso_U_13
_atom_site_aniso_U_12
C1 0.0297(13) 0.0339(13) 0.0340(13) 0.0019(10) 0.0048(10) 0.0063(10)
C2 0.0327(14) 0.0329(13) 0.0434(15) 0.0017(11) 0.0051(11) 0.0090(11)
C3 0.0370(16) 0.0434(16) 0.0495(17) -0.0028(13) -0.0064(13) 0.0055(13)
C4 0.0440(16) 0.0441(16) 0.0367(14) 0.0086(12) 0.0092(12) 0.0120(13)
C5 0.0422(16) 0.0546(18) 0.0404(16) 0.0056(13) -0.0041(13) 0.0139(14)
C6 0.0304(13) 0.0372(13) 0.0315(12) 0.0026(10) 0.0076(10) 0.0063(10)
C7 0.0466(17) 0.0318(14) 0.0591(18) 0.0025(12) 0.0250(14) 0.0047(12)
C8 0.050(2) 0.066(2) 0.098(4) 0.017(2) 0.029(2) 0.0008(18)
C9 0.065(3) 0.085(3) 0.152(6) 0.020(3) 0.064(3) -0.004(2)
C10 0.112(4) 0.078(3) 0.110(4) 0.008(3) 0.081(4) -0.005(3)
C11 0.113(4) 0.090(3) 0.069(3) 0.018(2) 0.047(3) -0.002(3)
C12 0.063(3) 0.071(2) 0.062(2) 0.0143(18) 0.025(2) 0.001(2)
C13 0.0448(16) 0.0452(15) 0.0373(14) 0.0066(12) 0.0112(12) 0.0150(13)
C14 0.059(2) 0.0436(16) 0.0561(19) 0.0010(14) 0.0160(15) 0.0149(14)
C15 0.100(3) 0.055(2) 0.074(3) -0.0041(18) 0.028(2) 0.030(2)
C16 0.116(4) 0.083(3) 0.070(3) -0.001(2) 0.035(3) 0.055(3)
C17 0.094(3) 0.118(4) 0.097(3) 0.022(3) 0.063(3) 0.050(3)
C18 0.068(2) 0.072(2) 0.086(3) 0.010(2) 0.043(2) 0.017(2)
C19 0.0509(19) 0.068(2) 0.055(2) 0.0000(17) 0.0140(16) 0.0220(17)
C20 0.061(2) 0.082(3) 0.0441(18) 0.0142(17) 0.0221(16) 0.0242(19)
C21 0.0492(17) 0.0553(18) 0.0405(15) 0.0144(13) 0.0147(13) 0.0103(14)
C22 0.0265(13) 0.0452(15) 0.0360(13) 0.0065(11) 0.0062(10) 0.0034(11)
C23 0.0520(19) 0.0512(18) 0.058(2) 0.0164(15) 0.0256(16) 0.0106(14)
C24 0.059(2) 0.049(2) 0.081(3) 0.0106(18) 0.0232(19) 0.0155(17)
C25 0.071(3) 0.098(3) 0.083(3) 0.018(3) 0.044(2) 0.040(3)
C26 0.0374(19) 0.093(3) 0.099(3) 0.032(3) 0.026(2) 0.020(2)
C27 0.0328(17) 0.077(3) 0.085(3) 0.007(2) 0.0096(18) 0.0001(17)
C28 0.0347(16) 0.0585(19) 0.0568(19) -0.0028(15) 0.0101(14) 0.0027(14)
C29 0.055(2) 0.064(2) 0.060(2) -0.0014(17) 0.0163(17) 0.0150(18)
C30 0.0335(14) 0.0437(15) 0.0400(14) 0.0108(12) 0.0108(11) 0.0057(11)
C60 0.0501(19) 0.065(2) 0.056(2) 0.0336(17) -0.0083(15) -0.0037(16)
C61 0.059(2) 0.067(3) 0.119(4) -0.006(2) 0.022(2) 0.0165(19)
C62 0.075(3) 0.082(3) 0.203(7) 0.048(4) 0.055(4) 0.035(3)
C63 0.048(3) 0.259(9) 0.177(7) 0.142(7) -0.017(4) -0.019(4)
C64 0.092(5) 0.57(2) 0.082(4) 0.099(8) -0.028(4) -0.144(8)
C65 0.101(4) 0.373(12) 0.049(3) 0.032(5) -0.007(3) -0.116(6)
O1 0.0396(11) 0.0450(11) 0.0360(10) 0.0125(8) 0.0044(8) -0.0052(8)
O2 0.0362(11) 0.0353(10) 0.0611(13) 0.0090(9) -0.0029(9) -0.0005(8)
P1 0.0295(3) 0.0382(4) 0.0325(3) 0.0070(3) 0.0049(3) -0.0012(3)
P2 0.0336(4) 0.0306(3) 0.0429(4) 0.0056(3) 0.0086(3) 0.0050(3)
Pd1 0.03040(12) 0.03597(12) 0.03292(12) 0.00722(8) 0.00376(8) 0.00149(8)
S1 0.0494(5) 0.0774(6) 0.0446(4) 0.0269(4) 0.0017(3) 0.0056(4)

loop_
_atom_type_symbol
_atom_type_description
_atom_type_scat_dispersion_real
_atom_type_scat_dispersion_imag
_atom_type_scat_source
C C 0.0033 0.0016 'International Tables Vol C Tables 4.2.6.8 and 6.1.1.4'
H H 0.0000 0.0000 'International Tables Vol C Tables 4.2.6.8 and 6.1.1.4'
O O 0.0106 0.0060 'International Tables Vol C Tables 4.2.6.8 and 6.1.1.4'
P P 0.1023 0.0942 'International Tables Vol C Tables 4.2.6.8 and 6.1.1.4'
S S 0.1246 0.1234 'International Tables Vol C Tables 4.2.6.8 and 6.1.1.4'
Pd Pd -0.9988 1.0072 'International Tables Vol C Tables 4.2.6.8 and 6.1.1.4'

loop_
_geom_angle_atom_site_label_1
_geom_angle_atom_site_label_2
_geom_angle_atom_site_label_3
_geom_angle
C6 C1 C2 116.8(2)
C6 C1 Pd1 122.03(19)
C2 C1 Pd1 121.16(19)
C3 C2 C1 122.6(3)
C3 C2 O2 118.9(2)
C1 C2 O2 118.5(2)
C5 C3 C2 118.2(3)
C5 C3 H109 121(2)
C2 C3 H109 120(2)
C6 C4 C5 118.3(3)
C6 C4 H111 122(2)
C5 C4 H111 120(2)
C3 C5 C4 121.2(3)
C3 C5 H110 119.3(18)
C4 C5 H110 119.4(18)
C1 C6 C4 122.8(2)
C1 C6 O1 118.4(2)
C4 C6 O1 118.7(2)
C12 C7 C8 119.2(3)
C12 C7 P2 118.8(3)
C8 C7 P2 122.0(3)
C9 C8 C7 119.6(5)
C9 C8 H116 122(3)
C7 C8 H116 119(3)
C10 C9 C8 121.0(5)
C10 C9 H107 118(3)
C8 C9 H107 121(3)
C11 C10 C9 119.8(4)
C11 C10 H113 119(3)
C9 C10 H113 121(3)
C10 C11 C12 119.6(5)
C10 C11 H108 120(3)
C12 C11 H108 119(3)
C7 C12 C11 120.7(4)
C7 C12 H112 120(3)
C11 C12 H112 119(3)
C18 C13 C14 119.6(3)
C18 C13 P2 119.0(3)
C14 C13 P2 121.2(2)
C15 C14 C13 120.8(3)
C15 C14 H14 119.6
C13 C14 H14 119.6
C16 C15 C14 119.6(4)
C16 C15 H15 120.2
C14 C15 H15 120.2
C15 C16 C17 121.2(4)
C15 C16 H25 119.4
C17 C16 H25 119.4
C16 C17 C18 120.1(4)
C16 C17 H17 120.0
C18 C17 H17 120.0
C13 C18 C17 118.7(4)
C13 C18 H27 120.6
C17 C18 H27 120.6
C20 C19 C24 120.2(3)
C20 C19 H102 119(2)
C24 C19 H102 121(2)
C19 C20 C21 120.7(3)
C19 C20 H100 119(2)
C21 C20 H100 120(2)
C22 C21 C20 119.8(3)
C22 C21 H21 120.1
C20 C21 H21 120.1
C21 C22 C23 118.8(3)
C21 C22 P1 119.1(2)
C23 C22 P1 121.9(2)
C24 C23 C22 120.4(3)
C24 C23 H103 124(2)
C22 C23 H103 116(2)
C19 C24 C23 120.1(4)
C19 C24 H101 117(3)
C23 C24 H101 123(3)
C26 C25 C29 120.3(4)
C26 C25 H114 122(3)
C29 C25 H114 118(3)
C27 C26 C25 120.2(4)
C27 C26 H104 120(2)
C25 C26 H104 120(2)
C26 C27 C28 120.5(4)
C26 C27 H105 122(3)
C28 C27 H105 117(3)
C30 C28 C27 120.3(3)
C30 C28 H106 121(2)
C27 C28 H106 119(2)
C25 C29 C30 119.8(4)
C25 C29 H115 122(2)
C30 C29 H115 118(2)
C28 C30 C29 118.7(3)
C28 C30 P1 122.8(2)
C29 C30 P1 118.4(2)
C65 C60 C61 117.8(4)
C65 C60 S1 118.8(4)
C61 C60 S1 123.3(3)
C60 C61 C62 121.8(5)
C60 C61 H61 119.1
C62 C61 H61 119.1
C63 C62 C61 118.5(6)
C63 C62 H62 120.7
C61 C62 H62 120.7
C64 C63 C62 120.0(6)
C64 C63 H63 120.0
C62 C63 H63 120.0
C63 C64 C65 121.6(7)
C63 C64 H64 119.2
C65 C64 H64 119.2
C60 C65 C64 119.9(7)
C60 C65 H65 120.0
C64 C65 H65 120.0
C6 O1 P1 114.28(16)
C2 O2 P2 113.69(16)
O1 P1 C22 102.74(12)
O1 P1 C30 99.79(11)
C22 P1 C30 106.92(12)
O1 P1 Pd1 104.82(7)
C22 P1 Pd1 115.38(9)
C30 P1 Pd1 123.84(10)
O2 P2 C7 101.47(13)
O2 P2 C13 101.91(12)
C7 P2 C13 106.08(13)
O2 P2 Pd1 105.56(7)
C7 P2 Pd1 124.28(10)
C13 P2 Pd1 114.45(10)
C1 Pd1 P2 79.62(8)
C1 Pd1 P1 79.37(8)
P2 Pd1 P1 158.94(3)
C1 Pd1 S1 175.08(8)
P2 Pd1 S1 96.30(3)
P1 Pd1 S1 104.75(3)
C60 S1 Pd1 109.66(11)

loop_
_geom_bond_atom_site_label_1
_geom_bond_atom_site_label_2
_geom_bond_distance
C1 C6 1.380(4)
C1 C2 1.393(4)
C1 Pd1 2.014(3)
C2 C3 1.386(4)
C2 O2 1.396(3)
C3 C5 1.383(4)
C3 H109 0.88(3)
C4 C6 1.384(4)
C4 C5 1.390(4)
C4 H111 0.90(4)
C5 H110 0.98(3)
C6 O1 1.393(3)
C7 C12 1.375(5)
C7 C8 1.382(5)
C7 P2 1.802(3)
C8 C9 1.373(7)
C8 H116 0.76(4)
C9 C10 1.370(8)
C9 H107 0.89(5)
C10 C11 1.365(8)
C10 H113 0.92(5)
C11 C12 1.384(5)
C11 H108 0.84(4)
C12 H112 0.81(4)
C13 C18 1.381(4)
C13 C14 1.383(4)
C13 P2 1.806(3)
C14 C15 1.381(5)
C14 H14 0.9300
C15 C16 1.355(6)
C15 H15 0.9300
C16 C17 1.360(7)
C16 H25 0.9300
C17 C18 1.411(6)
C17 H17 0.9300
C18 H27 0.9300
C19 C20 1.361(5)
C19 C24 1.372(5)
C19 H102 0.93(4)
C20 C21 1.389(5)
C20 H100 0.90(4)
C21 C22 1.388(4)
C21 H21 0.9300
C22 C23 1.389(4)
C22 P1 1.804(3)
C23 C24 1.381(5)
C23 H103 0.90(4)
C24 H101 0.82(4)
C25 C26 1.367(6)
C25 C29 1.387(5)
C25 H114 0.82(4)
C26 C27 1.354(6)
C26 H104 0.97(4)
C27 C28 1.384(5)
C27 H105 0.99(5)
C28 C30 1.383(4)
C28 H106 0.97(3)
C29 C30 1.392(4)
C29 H115 0.87(4)
C30 P1 1.807(3)
C60 C65 1.338(6)
C60 C61 1.378(6)
C60 S1 1.778(4)
C61 C62 1.387(6)
C61 H61 0.9300
C62 C63 1.350(9)
C62 H62 0.9300
C63 C64 1.327(13)
C63 H63 0.9300
C64 C65 1.395(9)
C64 H64 0.9300
C65 H65 0.9300
O1 P1 1.6559(19)
O2 P2 1.648(2)
P1 Pd1 2.2867(7)
P2 Pd1 2.2677(7)
Pd1 S1 2.3635(8)

loop_
_geom_torsion_atom_site_label_1
_geom_torsion_atom_site_label_2
_geom_torsion_atom_site_label_3
_geom_torsion_atom_site_label_4
_geom_torsion
C6 C1 C2 C3 0.8(4)
Pd1 C1 C2 C3 -178.2(2)
C6 C1 C2 O2 -179.6(2)
Pd1 C1 C2 O2 1.4(3)
C1 C2 C3 C5 -0.8(5)
O2 C2 C3 C5 179.6(3)
C2 C3 C5 C4 0.2(5)
C6 C4 C5 C3 0.3(5)
C2 C1 C6 C4 -0.2(4)
Pd1 C1 C6 C4 178.8(2)
C2 C1 C6 O1 -178.4(2)
Pd1 C1 C6 O1 0.6(3)
C5 C4 C6 C1 -0.3(4)
C5 C4 C6 O1 177.8(3)
C12 C7 C8 C9 1.2(6)
P2 C7 C8 C9 -176.9(4)
C7 C8 C9 C10 -0.5(8)
C8 C9 C10 C11 -0.9(8)
C9 C10 C11 C12 1.6(8)
C8 C7 C12 C11 -0.5(6)
P2 C7 C12 C11 177.7(3)
C10 C11 C12 C7 -0.9(7)
C18 C13 C14 C15 -1.4(5)
P2 C13 C14 C15 172.7(3)
C13 C14 C15 C16 1.2(6)
C14 C15 C16 C17 -0.4(7)
C15 C16 C17 C18 -0.2(8)
C14 C13 C18 C17 0.8(6)
P2 C13 C18 C17 -173.4(3)
C16 C17 C18 C13 0.0(7)
C24 C19 C20 C21 0.9(6)
C19 C20 C21 C22 -0.2(5)
C20 C21 C22 C23 -0.7(5)
C20 C21 C22 P1 -176.6(3)
C21 C22 C23 C24 0.8(5)
P1 C22 C23 C24 176.6(3)
C20 C19 C24 C23 -0.8(6)
C22 C23 C24 C19 -0.1(6)
C29 C25 C26 C27 -1.5(7)
C25 C26 C27 C28 1.2(7)
C26 C27 C28 C30 -0.1(6)
C26 C25 C29 C30 0.7(6)
C27 C28 C30 C29 -0.7(5)
C27 C28 C30 P1 175.9(3)
C25 C29 C30 C28 0.4(5)
C25 C29 C30 P1 -176.4(3)
C65 C60 C61 C62 4.0(8)
S1 C60 C61 C62 -175.6(3)
C60 C61 C62 C63 1.0(8)
C61 C62 C63 C64 -5.8(12)
C62 C63 C64 C65 5.6(17)
C61 C60 C65 C64 -4.3(13)
S1 C60 C65 C64 175.3(8)
C63 C64 C65 C60 -0.3(18)
C1 C6 O1 P1 -8.5(3)
C4 C6 O1 P1 173.2(2)
C3 C2 O2 P2 169.3(2)
C1 C2 O2 P2 -10.3(3)
C6 O1 P1 C22 -109.95(19)
C6 O1 P1 C30 140.07(19)
C6 O1 P1 Pd1 11.00(19)
C21 C22 P1 O1 128.8(2)
C23 C22 P1 O1 -47.0(3)
C21 C22 P1 C30 -126.7(2)
C23 C22 P1 C30 57.6(3)
C21 C22 P1 Pd1 15.4(3)
C23 C22 P1 Pd1 -160.4(2)
C28 C30 P1 O1 124.6(3)
C29 C30 P1 O1 -58.8(3)
C28 C30 P1 C22 18.0(3)
C29 C30 P1 C22 -165.4(3)
C28 C30 P1 Pd1 -120.0(3)
C29 C30 P1 Pd1 56.6(3)
C2 O2 P2 C7 143.65(19)
C2 O2 P2 C13 -107.0(2)
C2 O2 P2 Pd1 12.9(2)
C12 C7 P2 O2 -174.7(3)
C8 C7 P2 O2 3.5(3)
C12 C7 P2 C13 79.2(3)
C8 C7 P2 C13 -102.7(3)
C12 C7 P2 Pd1 -56.6(3)
C8 C7 P2 Pd1 121.5(3)
C18 C13 P2 O2 100.1(3)
C14 C13 P2 O2 -74.0(3)
C18 C13 P2 C7 -154.1(3)
C14 C13 P2 C7 31.8(3)
C18 C13 P2 Pd1 -13.3(3)
C14 C13 P2 Pd1 172.6(2)
C65 C60 S1 Pd1 137.5(5)
C61 C60 S1 Pd1 -42.9(4)
